data_7062383
loop_
_publ_author_name
'Guo, Hao'
'Wang, Huahao'
'Zhao, Hongyi'
'Zhang, Dongfeng'

_publ_section_title
;
 Visible light-promoted synthesis of
 4,6a-dihydropyrrolo[3,4-c]pyrrole-1,3(2H,3aH)-diones via [3+2]
 cycloaddition reaction of 2H-azirines with maleimides
;
_journal_issue 12
_journal_name_full 'New Journal of Chemistry'
_journal_page_first 5634
_journal_page_last 5638
_journal_paper_doi 10.1039/D2NJ06257G
_journal_volume 47
_journal_year 2023
_chemical_formula_moiety 'C19 H16 N2 O2'
_chemical_formula_sum 'C19 H16 N2 O2'
_chemical_formula_weight 304.34
_space_group_crystal_system triclinic
_space_group_IT_number 2
_space_group_name_Hall '-P 1'
_space_group_name_H-M_alt 'P -1'
_atom_sites_solution_hydrogens geom
_atom_sites_solution_primary dual
_audit_creation_date 2020-09-11
_audit_creation_method
;
Olex2 1.2
(compiled 2018.05.29 svn.r3508 for OlexSys, GUI svn.r5506)
;
_audit_update_record
;
2022-11-30 deposited with the CCDC.	2023-02-06 downloaded from the CCDC.
;
_cell_angle_alpha 109.529(3)
_cell_angle_beta 106.432(2)
_cell_angle_gamma 96.016(2)
_cell_formula_units_Z 2
_cell_length_a 8.9663(2)
_cell_length_b 9.2196(3)
_cell_length_c 10.1384(3)
_cell_measurement_reflns_used 10071
_cell_measurement_temperature 170.00(10)
_cell_measurement_theta_max 31.1820
_cell_measurement_theta_min 2.2190
_cell_volume 738.97(4)
_computing_cell_refinement 'CrysAlisPro 1.171.39.45i (Rigaku OD, 2018)'
_computing_data_collection 'CrysAlisPro 1.171.39.45i (Rigaku OD, 2018)'
_computing_data_reduction 'CrysAlisPro 1.171.39.45i (Rigaku OD, 2018)'
_computing_molecular_graphics 'Olex2 (Dolomanov et al., 2009)'
_computing_publication_material 'Olex2 (Dolomanov et al., 2009)'
_computing_structure_refinement 'ShelXL (Sheldrick, 2015)'
_computing_structure_solution 'ShelXT (Sheldrick, 2015)'
_diffrn_ambient_environment N~2~
_diffrn_ambient_temperature 170.00(10)
_diffrn_detector 'CCD plate'
_diffrn_measured_fraction_theta_full 1.000
_diffrn_measured_fraction_theta_max 0.817
_diffrn_measurement_details
;
List of Runs (angles in degrees, time in seconds):

  # Type    Start    End  Width  t~exp~   \w     \q     \k     \f   Frames
#--------------------------------------------------------------------------
  1  \w     27.00  55.00   0.50    3.00    --    5.00  45.00  60.00   56
  2  \w    -30.00  -4.00   0.50    3.00    --    5.00  45.00  60.00   52
  3  \w    -79.00  93.00   0.50    3.00    --    5.00  45.00 150.00  344
  4  \w     -3.00  56.00   0.50    3.00    --   -8.00  45.00   0.00  118
  5  \w    -82.00 -32.00   0.50    3.00    --   -8.00  45.00   0.00  100
  6  \w    -97.00  80.00   0.50    3.00    --   -8.00  45.00  90.00  354
;
_diffrn_measurement_device 'four-circle diffractometer'
_diffrn_measurement_device_type 'XtaLAB AFC10 (RCD3): fixed-chi single'
_diffrn_measurement_method '\w scans'
_diffrn_orient_matrix_type 'CrysAlisPro convention (1999,Acta A55,543-557)'
_diffrn_orient_matrix_UB_11 0.0088026000
_diffrn_orient_matrix_UB_12 -0.0438819000
_diffrn_orient_matrix_UB_13 -0.0685875000
_diffrn_orient_matrix_UB_21 -0.0074278000
_diffrn_orient_matrix_UB_22 0.0650896000
_diffrn_orient_matrix_UB_23 -0.0219191000
_diffrn_orient_matrix_UB_31 0.0837699000
_diffrn_orient_matrix_UB_32 0.0290139000
_diffrn_orient_matrix_UB_33 0.0322803000
_diffrn_radiation_monochromator mirror
_diffrn_radiation_probe x-ray
_diffrn_radiation_type MoK\a
_diffrn_radiation_wavelength 0.71073
_diffrn_reflns_av_R_equivalents 0.0126
_diffrn_reflns_av_unetI/netI 0.0116
_diffrn_reflns_Laue_measured_fraction_full 1.000
_diffrn_reflns_Laue_measured_fraction_max 0.817
_diffrn_reflns_limit_h_max 12
_diffrn_reflns_limit_h_min -12
_diffrn_reflns_limit_k_max 12
_diffrn_reflns_limit_k_min -12
_diffrn_reflns_limit_l_max 14
_diffrn_reflns_limit_l_min -14
_diffrn_reflns_number 13059
_diffrn_reflns_point_group_measured_fraction_full 1.000
_diffrn_reflns_point_group_measured_fraction_max 0.817
_diffrn_reflns_theta_full 25.242
_diffrn_reflns_theta_max 31.331
_diffrn_reflns_theta_min 2.266
_diffrn_source 'Rotating-anode X-ray tube'
_diffrn_source_type 'Rigaku (Mo) X-ray Source'
_exptl_absorpt_coefficient_mu 0.090
_exptl_absorpt_correction_T_max 1.00000
_exptl_absorpt_correction_T_min 0.89348
_exptl_absorpt_correction_type multi-scan
_exptl_absorpt_process_details
;
CrysAlisPro 1.171.39.45i (Rigaku Oxford Diffraction, 2018)
Empirical absorption correction using spherical harmonics,
 implemented in SCALE3 ABSPACK scaling algorithm.
;
_exptl_crystal_colour colourless
_exptl_crystal_colour_primary colourless
_exptl_crystal_density_diffrn 1.368
_exptl_crystal_description block
_exptl_crystal_F_000 320
_exptl_crystal_size_max 0.36
_exptl_crystal_size_mid 0.32
_exptl_crystal_size_min 0.28
_refine_diff_density_max 0.319
_refine_diff_density_min -0.304
_refine_diff_density_rms 0.047
_refine_ls_extinction_method none
_refine_ls_goodness_of_fit_ref 1.049
_refine_ls_hydrogen_treatment constr
_refine_ls_matrix_type full
_refine_ls_number_parameters 209
_refine_ls_number_reflns 3958
_refine_ls_number_restraints 0
_refine_ls_restrained_S_all 1.049
_refine_ls_R_factor_all 0.0421
_refine_ls_R_factor_gt 0.0402
_refine_ls_shift/su_max 0.001
_refine_ls_shift/su_mean 0.000
_refine_ls_structure_factor_coef Fsqd
_refine_ls_weighting_details 'w=1/[\s^2^(Fo^2^)+(0.0643P)^2^+0.2238P] where P=(Fo^2^+2Fc^2^)/3'
_refine_ls_weighting_scheme calc
_refine_ls_wR_factor_gt 0.1147
_refine_ls_wR_factor_ref 0.1161
_reflns_Friedel_coverage 0.000
_reflns_number_gt 3692
_reflns_number_total 3958
_reflns_threshold_expression 'I > 2\s(I)'
_cod_data_source_file d2nj06257g2.cif
_cod_data_source_block mx8663
_cod_database_code 7062383
_shelx_shelxl_version_number 2018/3
_chemical_oxdiff_formula CHNO
_shelx_space_group_comment
;
The symmetry employed for this shelxl refinement is uniquely defined
by the following loop, which should always be used as a source of
symmetry information in preference to the above space-group names.
They are only intended as comments.
;
_reflns_odcompleteness_completeness 99.91
_reflns_odcompleteness_iscentric 1
_reflns_odcompleteness_theta 27.42
_olex2_refinement_description
;
1. Fixed Uiso
 At 1.2 times of:
  All C(H) groups
 At 1.5 times of:
  All C(H,H,H) groups
2.a Ternary CH refined with riding coordinates:
 C2(H2), C3(H3), C6(H6)
2.b Aromatic/amide H refined with riding coordinates:
 C9(H9), C10(H10), C11(H11), C12(H12), C13(H13), C15(H15), C16(H16), C17(H17),
 C18(H18), C19(H19)
2.c Idealised Me refined as rotating group:
 C7(H7A,H7B,H7C)
;
_olex2_submission_special_instructions 'No special instructions were received'
_oxdiff_exptl_absorpt_empirical_details
;
Empirical correction (ABSPACK) includes:
- Absorption correction using spherical harmonics
- Frame scaling
;
_oxdiff_exptl_absorpt_empirical_full_max 1.325
_oxdiff_exptl_absorpt_empirical_full_min 0.830

loop_
_space_group_symop_operation_xyz
'x, y, z'
'-x, -y, -z'

loop_
_atom_site_label
_atom_site_type_symbol
_atom_site_fract_x
_atom_site_fract_y
_atom_site_fract_z
_atom_site_U_iso_or_equiv
_atom_site_adp_type
_atom_site_occupancy
_atom_site_site_symmetry_order
_atom_site_calc_flag
_atom_site_refinement_flags_posn
_atom_site_refinement_flags_adp
_atom_site_refinement_flags_occupancy
_atom_site_disorder_assembly
_atom_site_disorder_group
O1 O 0.53510(10) 0.39569(9) 0.09942(9) 0.03137(19) Uani 1 1 d . . . . .
O2 O 0.80859(10) 0.79732(11) 0.54339(9) 0.0354(2) Uani 1 1 d . . . . .
N1 N 0.69820(10) 0.57845(11) 0.32626(10) 0.02411(18) Uani 1 1 d . . . . .
N2 N 0.30048(10) 0.56228(9) 0.39071(9) 0.02253(18) Uani 1 1 d . . . . .
C1 C 0.55681(11) 0.51341(11) 0.20717(11) 0.02144(19) Uani 1 1 d . . . . .
C2 C 0.43831(11) 0.61576(11) 0.23934(10) 0.01875(18) Uani 1 1 d . . . . .
H2 H 0.404255 0.663711 0.166048 0.023 Uiso 1 1 calc R . . . .
C3 C 0.52582(11) 0.73883(11) 0.39622(10) 0.02038(19) Uani 1 1 d . . . . .
H3 H 0.520023 0.846485 0.402860 0.024 Uiso 1 1 calc R . . . .
C4 C 0.69486(12) 0.71640(12) 0.43511(11) 0.0242(2) Uani 1 1 d . . . . .
C5 C 0.29804(11) 0.52482(10) 0.25660(10) 0.01927(18) Uani 1 1 d . . . . .
C6 C 0.44185(12) 0.68648(11) 0.49442(10) 0.02072(19) Uani 1 1 d . . . . .
H6 H 0.514285 0.638988 0.551087 0.025 Uiso 1 1 calc R . . . .
C7 C 0.83433(13) 0.50475(16) 0.33915(14) 0.0334(3) Uani 1 1 d . . . . .
H7A H 0.820962 0.427014 0.380974 0.050 Uiso 1 1 calc GR . . . .
H7B H 0.929921 0.583576 0.402607 0.050 Uiso 1 1 calc GR . . . .
H7C H 0.842031 0.454951 0.242404 0.050 Uiso 1 1 calc GR . . . .
C8 C 0.17102(11) 0.40129(11) 0.12923(10) 0.01978(19) Uani 1 1 d . . . . .
C9 C 0.14970(12) 0.39018(12) -0.01561(11) 0.0249(2) Uani 1 1 d . . . . .
H9 H 0.217659 0.459702 -0.032764 0.030 Uiso 1 1 calc R . . . .
C10 C 0.02723(13) 0.27557(14) -0.13469(12) 0.0302(2) Uani 1 1 d . . . . .
H10 H 0.013263 0.269351 -0.231028 0.036 Uiso 1 1 calc R . . . .
C11 C -0.07372(14) 0.17099(14) -0.11082(13) 0.0339(3) Uani 1 1 d . . . . .
H11 H -0.155224 0.094259 -0.190809 0.041 Uiso 1 1 calc R . . . .
C12 C -0.05311(14) 0.18081(14) 0.03274(14) 0.0331(2) Uani 1 1 d . . . . .
H12 H -0.121214 0.110509 0.048942 0.040 Uiso 1 1 calc R . . . .
C13 C 0.06853(12) 0.29487(12) 0.15273(12) 0.0259(2) Uani 1 1 d . . . . .
H13 H 0.081825 0.300473 0.248797 0.031 Uiso 1 1 calc R . . . .
C14 C 0.40150(12) 0.81952(11) 0.60389(10) 0.02014(19) Uani 1 1 d . . . . .
C15 C 0.51787(12) 0.91031(12) 0.74111(11) 0.0240(2) Uani 1 1 d . . . . .
H15 H 0.618426 0.887552 0.764288 0.029 Uiso 1 1 calc R . . . .
C16 C 0.48472(13) 1.03447(12) 0.84346(11) 0.0267(2) Uani 1 1 d . . . . .
H16 H 0.563776 1.096307 0.933774 0.032 Uiso 1 1 calc R . . . .
C17 C 0.33401(14) 1.06624(12) 0.81110(12) 0.0286(2) Uani 1 1 d . . . . .
H17 H 0.311234 1.148370 0.880229 0.034 Uiso 1 1 calc R . . . .
C18 C 0.21714(13) 0.97549(13) 0.67554(13) 0.0315(2) Uani 1 1 d . . . . .
H18 H 0.115597 0.996194 0.654047 0.038 Uiso 1 1 calc R . . . .
C19 C 0.25141(13) 0.85356(12) 0.57161(12) 0.0273(2) Uani 1 1 d . . . . .
H19 H 0.173278 0.794448 0.479910 0.033 Uiso 1 1 calc R . . . .

loop_
_atom_site_aniso_label
_atom_site_aniso_U_11
_atom_site_aniso_U_22
_atom_site_aniso_U_33
_atom_site_aniso_U_23
_atom_site_aniso_U_13
_atom_site_aniso_U_12
O1 0.0312(4) 0.0281(4) 0.0287(4) 0.0010(3) 0.0130(3) 0.0065(3)
O2 0.0256(4) 0.0405(5) 0.0263(4) 0.0083(3) -0.0012(3) -0.0055(3)
N1 0.0189(4) 0.0295(4) 0.0238(4) 0.0103(3) 0.0067(3) 0.0059(3)
N2 0.0267(4) 0.0164(3) 0.0208(4) 0.0029(3) 0.0093(3) 0.0006(3)
C1 0.0208(4) 0.0228(4) 0.0214(4) 0.0082(4) 0.0088(4) 0.0037(3)
C2 0.0190(4) 0.0188(4) 0.0164(4) 0.0054(3) 0.0048(3) 0.0030(3)
C3 0.0223(4) 0.0175(4) 0.0182(4) 0.0047(3) 0.0059(3) 0.0013(3)
C4 0.0221(4) 0.0271(5) 0.0208(4) 0.0094(4) 0.0052(4) -0.0001(4)
C5 0.0193(4) 0.0167(4) 0.0200(4) 0.0051(3) 0.0064(3) 0.0038(3)
C6 0.0246(4) 0.0172(4) 0.0181(4) 0.0046(3) 0.0072(4) 0.0025(3)
C7 0.0234(5) 0.0472(7) 0.0394(6) 0.0238(5) 0.0136(5) 0.0155(5)
C8 0.0175(4) 0.0181(4) 0.0207(4) 0.0038(3) 0.0061(3) 0.0049(3)
C9 0.0220(4) 0.0262(5) 0.0219(5) 0.0060(4) 0.0056(4) 0.0025(4)
C10 0.0270(5) 0.0327(5) 0.0215(5) 0.0046(4) 0.0025(4) 0.0029(4)
C11 0.0247(5) 0.0293(5) 0.0312(6) 0.0016(4) 0.0003(4) -0.0027(4)
C12 0.0267(5) 0.0274(5) 0.0377(6) 0.0087(5) 0.0076(5) -0.0039(4)
C13 0.0246(5) 0.0235(5) 0.0265(5) 0.0071(4) 0.0083(4) 0.0022(4)
C14 0.0246(4) 0.0168(4) 0.0171(4) 0.0046(3) 0.0073(4) 0.0020(3)
C15 0.0234(4) 0.0223(4) 0.0208(4) 0.0046(4) 0.0049(4) 0.0026(4)
C16 0.0313(5) 0.0228(4) 0.0180(4) 0.0017(4) 0.0057(4) 0.0004(4)
C17 0.0341(5) 0.0228(5) 0.0258(5) 0.0022(4) 0.0145(4) 0.0047(4)
C18 0.0257(5) 0.0277(5) 0.0347(6) 0.0044(4) 0.0095(4) 0.0074(4)
C19 0.0249(5) 0.0241(5) 0.0224(5) 0.0017(4) 0.0017(4) 0.0036(4)

loop_
_atom_type_symbol
_atom_type_description
_atom_type_scat_dispersion_real
_atom_type_scat_dispersion_imag
_atom_type_scat_source
C C 0.0033 0.0016 'International Tables Vol C Tables 4.2.6.8 and 6.1.1.4'
H H 0.0000 0.0000 'International Tables Vol C Tables 4.2.6.8 and 6.1.1.4'
N N 0.0061 0.0033 'International Tables Vol C Tables 4.2.6.8 and 6.1.1.4'
O O 0.0106 0.0060 'International Tables Vol C Tables 4.2.6.8 and 6.1.1.4'

loop_
_geom_angle_atom_site_label_1
_geom_angle_atom_site_label_2
_geom_angle_atom_site_label_3
_geom_angle
_geom_angle_site_symmetry_1
_geom_angle_site_symmetry_3
_geom_angle_publ_flag
C1 N1 C4 113.64(8) . . ?
C1 N1 C7 123.01(9) . . ?
C4 N1 C7 123.28(9) . . ?
C5 N2 C6 110.83(8) . . ?
O1 C1 N1 124.51(9) . . ?
O1 C1 C2 127.66(9) . . ?
N1 C1 C2 107.83(8) . . ?
C1 C2 C3 104.54(7) . . ?
C5 C2 C1 111.16(7) . . ?
C5 C2 C3 103.30(7) . . ?
C2 C3 C6 103.79(7) . . ?
C4 C3 C2 105.33(8) . . ?
C4 C3 C6 109.72(8) . . ?
O2 C4 N1 124.31(10) . . ?
O2 C4 C3 127.91(10) . . ?
N1 C4 C3 107.72(8) . . ?
N2 C5 C2 114.64(8) . . ?
N2 C5 C8 122.64(9) . . ?
C8 C5 C2 122.70(8) . . ?
N2 C6 C3 106.38(7) . . ?
N2 C6 C14 112.45(8) . . ?
C14 C6 C3 114.27(7) . . ?
C9 C8 C5 120.72(9) . . ?
C9 C8 C13 119.05(9) . . ?
C13 C8 C5 120.22(9) . . ?
C10 C9 C8 120.27(10) . . ?
C11 C10 C9 120.43(10) . . ?
C10 C11 C12 119.70(10) . . ?
C11 C12 C13 120.48(10) . . ?
C12 C13 C8 120.06(10) . . ?
C15 C14 C6 119.16(9) . . ?
C19 C14 C6 121.71(9) . . ?
C19 C14 C15 119.13(9) . . ?
C16 C15 C14 120.45(10) . . ?
C17 C16 C15 120.00(9) . . ?
C16 C17 C18 119.89(10) . . ?
C17 C18 C19 120.11(10) . . ?
C14 C19 C18 120.38(9) . . ?

loop_
_geom_bond_atom_site_label_1
_geom_bond_atom_site_label_2
_geom_bond_distance
_geom_bond_site_symmetry_2
_geom_bond_publ_flag
O1 C1 1.2050(12) . ?
O2 C4 1.2088(13) . ?
N1 C1 1.3839(13) . ?
N1 C4 1.3873(14) . ?
N1 C7 1.4531(13) . ?
N2 C5 1.2791(12) . ?
N2 C6 1.4698(12) . ?
C1 C2 1.5251(13) . ?
C2 C3 1.5276(12) . ?
C2 C5 1.5222(13) . ?
C3 C4 1.5092(14) . ?
C3 C6 1.5685(13) . ?
C5 C8 1.4746(13) . ?
C6 C14 1.5091(13) . ?
C8 C9 1.3929(14) . ?
C8 C13 1.3982(14) . ?
C9 C10 1.3906(14) . ?
C10 C11 1.3800(17) . ?
C11 C12 1.3846(18) . ?
C12 C13 1.3889(15) . ?
C14 C15 1.3936(13) . ?
C14 C19 1.3872(14) . ?
C15 C16 1.3882(14) . ?
C16 C17 1.3842(16) . ?
C17 C18 1.3855(16) . ?
C18 C19 1.3900(15) . ?
